data_1007136
loop_
_publ_author_name
'Averbuch-Pouchot, M T'
'Durif, A'

_publ_section_title
;
Crystal data for two new phosphate-tellurates: Te (O H)~6~ (Tl (H~2~ P
O~4~))~2~ (Tl~2~ (H P O~4~)) and Te (O H)~6~ (Tl (H~2~ P O~4~))~2~.
Crystal structure of Te (O H)~6~ (Tl (H~2~ P O~4~))~2~.
;
_journal_coden_ASTM MRBUAC
_journal_name_full 'Materials Research Bulletin'
_journal_page_first 71
_journal_page_last 76
_journal_paper_doi 10.1016/0025-5408(81)90180-X
_journal_volume 16
_journal_year 1981
_chemical_formula_structural 'TE (O H)6 (TL (H2 P O4))2'
_chemical_formula_sum 'H10 O14 P2 Te Tl2'
_chemical_name_systematic
;
TELLURIUM(VI) HYDROXIDE BIS(THALLIUM DIHYDROGENPHOSPHATE)
;
_space_group_IT_number 14
_symmetry_cell_setting monoclinic
_symmetry_Int_Tables_number 14
_symmetry_space_group_name_Hall '-P 2yn'
_symmetry_space_group_name_H-M 'P 1 21/n 1'
_cell_angle_alpha 90
_cell_angle_beta 113.38(1)
_cell_angle_gamma 90
_cell_formula_units_Z 2
_cell_length_a 6.285(5)
_cell_length_b 14.74(1)
_cell_length_c 7.844(5)
_cell_volume 667.0
_exptl_crystal_density_meas 4.14
_refine_ls_R_factor_all 0.037
_cod_database_code 1007136

loop_
_symmetry_equiv_pos_as_xyz
x,y,z
1/2+x,1/2-y,1/2+z
-x,-y,-z
1/2-x,1/2+y,1/2-z

loop_
_atom_site_label
_atom_site_type_symbol
_atom_site_symmetry_multiplicity
_atom_site_Wyckoff_symbol
_atom_site_fract_x
_atom_site_fract_y
_atom_site_fract_z
_atom_site_occupancy
_atom_site_attached_hydrogens
_atom_site_calc_flag
Tl1 Tl1+ 4 ? 0.31173(6) 0.08193(3) 0.60412(5) 1. 0 d
Te1 Te6+ 2 ? 0. 0. 0. 1. 0 d
P1 P5+ 4 ? 0.7245(3) 0.1831(1) 0.3905(3) 1. 0 d
O1 O2- 4 ? 0.770(1) 0.0027(4) 0.1017(8) 1. 1 d
O2 O2- 4 ? 0.382(1) 0.3896(4) 0.3648(7) 1. 1 d
O3 O2- 4 ? 0.202(1) 0.0693(5) 0.2078(8) 1. 1 d
O4 O2- 4 ? 0.588(1) 0.1522(4) 0.1930(8) 1. 0 d
O5 O2- 4 ? 0.889(1) 0.2614(5) 0.3830(9) 1. 0 d
O6 O2- 4 ? 0.849(1) 0.1077(5) 0.5174(8) 1. 0 d
O7 O2- 4 ? 0.559(1) 0.2248(5) 0.4775(8) 1. 0 d
H1 H1+ 4 ? -1. -1. -1. 5. 0 dum

loop_
_atom_type_symbol
_atom_type_oxidation_number
Tl1+ 1.000
Te6+ 6.000
P5+ 5.000
O2- -2.000
H1+ 1.000
